data_7035170
loop_
_publ_author_name
'McNeill, Samantha M.'
'Preston, Dan'
'Lewis, James E. M.'
'Robert, Anja'
'Knerr-Rupp, Katrin'
'Graham, Danyon O.'
'Wright, James R.'
'Giles, Gregory I.'
'Crowley, James D.'

_publ_section_title
;
 Biologically active [Pd2L4](4+) quadruply-stranded helicates: stability
 and cytotoxicity.
;
_journal_issue 24
_journal_name_full 'Dalton transactions (Cambridge, England : 2003)'
_journal_page_first 11129
_journal_page_last 11136
_journal_paper_doi 10.1039/c5dt01259g
_journal_volume 44
_journal_year 2015
_chemical_formula_sum 'C62 H69 Br6 Cl12 N9 Pd3'
_chemical_formula_weight 2164.32
_chemical_name_systematic
;
 ?
;
_space_group_IT_number 2
_symmetry_cell_setting triclinic
_symmetry_space_group_name_Hall '-P 1'
_symmetry_space_group_name_H-M 'P -1'
_atom_sites_solution_hydrogens geom
_atom_sites_solution_primary direct
_atom_sites_solution_secondary difmap
_audit_creation_method SHELXL-97
_audit_update_record
;
2015-01-28 deposited with the CCDC.
2015-05-14 downloaded from the CCDC.
;
_cell_angle_alpha 72.281(2)
_cell_angle_beta 80.109(2)
_cell_angle_gamma 88.820(3)
_cell_formula_units_Z 2
_cell_length_a 9.3316(3)
_cell_length_b 16.9562(5)
_cell_length_c 25.8379(5)
_cell_measurement_reflns_used 14204
_cell_measurement_temperature 100.0(1)
_cell_measurement_theta_max 76.0260
_cell_measurement_theta_min 4.8550
_cell_volume 3834.27(19)
_computing_cell_refinement
;
CrysAlisPro, Agilent Technologies,
Version 1.171.37.33 (release 27-03-2014 CrysAlis171 .NET)
(compiled Mar 27 2014,17:12:48)
;
_computing_data_collection
;
CrysAlisPro, Agilent Technologies,
Version 1.171.37.33 (release 27-03-2014 CrysAlis171 .NET)
(compiled Mar 27 2014,17:12:48)
;
_computing_data_reduction
;
CrysAlisPro, Agilent Technologies,
Version 1.171.37.33 (release 27-03-2014 CrysAlis171 .NET)
(compiled Mar 27 2014,17:12:48)
;
_computing_structure_refinement 'SHELXL-97 (Sheldrick, 2008)'
_diffrn_ambient_temperature 100.0(1)
_diffrn_detector_area_resol_mean 5.1725
_diffrn_measured_fraction_theta_full 1.000
_diffrn_measured_fraction_theta_max 0.990
_diffrn_measurement_device_type 'SuperNova, Dual, Cu at zero, Atlas'
_diffrn_measurement_method '\w scans'
_diffrn_radiation_monochromator mirror
_diffrn_radiation_source 'SuperNova (Cu) X-ray Source'
_diffrn_radiation_type CuK\a
_diffrn_radiation_wavelength 1.54184
_diffrn_reflns_av_R_equivalents 0.1009
_diffrn_reflns_av_sigmaI/netI 0.0856
_diffrn_reflns_limit_h_max 11
_diffrn_reflns_limit_h_min -11
_diffrn_reflns_limit_k_max 21
_diffrn_reflns_limit_k_min -20
_diffrn_reflns_limit_l_max 32
_diffrn_reflns_limit_l_min -25
_diffrn_reflns_number 62918
_diffrn_reflns_theta_full 67.00
_diffrn_reflns_theta_max 76.75
_diffrn_reflns_theta_min 3.72
_exptl_absorpt_coefficient_mu 13.481
_exptl_absorpt_correction_T_max 1.00000
_exptl_absorpt_correction_T_min 0.52871
_exptl_absorpt_correction_type multi-scan
_exptl_absorpt_process_details
;
CrysAlisPro, Agilent Technologies,
Version 1.171.37.33 (release 27-03-2014 CrysAlis171 .NET)
(compiled Mar 27 2014,17:12:48)
Empirical absorption correction using spherical harmonics,
 implemented in SCALE3 ABSPACK scaling algorithm.
Empirical absorption correction using spherical harmonics,
 implemented in SCALE3 ABSPACK scaling algorithm.
;
_exptl_crystal_colour yellow
_exptl_crystal_density_diffrn 1.875
_exptl_crystal_density_method 'not measured'
_exptl_crystal_description block
_exptl_crystal_F_000 2112
_exptl_crystal_size_max 0.13
_exptl_crystal_size_mid 0.09
_exptl_crystal_size_min 0.08
_refine_diff_density_max 6.796
_refine_diff_density_min -2.458
_refine_diff_density_rms 0.383
_refine_ls_extinction_method none
_refine_ls_goodness_of_fit_ref 1.235
_refine_ls_hydrogen_treatment constr
_refine_ls_matrix_type full
_refine_ls_number_parameters 841
_refine_ls_number_reflns 16012
_refine_ls_number_restraints 57
_refine_ls_restrained_S_all 1.236
_refine_ls_R_factor_all 0.1382
_refine_ls_R_factor_gt 0.1103
_refine_ls_shift/su_max 0.014
_refine_ls_shift/su_mean 0.001
_refine_ls_structure_factor_coef Fsqd
_refine_ls_weighting_details 'calc w=1/[\s^2^(Fo^2^)+(0.2000P)^2^+0.0000P] where P=(Fo^2^+2Fc^2^)/3'
_refine_ls_weighting_scheme calc
_refine_ls_wR_factor_gt 0.3006
_refine_ls_wR_factor_ref 0.3333
_reflns_number_gt 11521
_reflns_number_total 16012
_reflns_threshold_expression >2\s(I)
_cod_data_source_file c5dt01259g2.cif
_cod_data_source_block Pd3(NHC)3(tripy)Br6
_cod_depositor_comments 'Adding full bibliography for 7035165--7035170.cif.'
_cod_original_cell_volume 3834.27(18)
_cod_original_sg_symbol_H-M P-1
_cod_database_code 7035170

loop_
_symmetry_equiv_pos_as_xyz
'x, y, z'
'-x, -y, -z'

loop_
_atom_site_label
_atom_site_type_symbol
_atom_site_fract_x
_atom_site_fract_y
_atom_site_fract_z
_atom_site_U_iso_or_equiv
_atom_site_adp_type
_atom_site_occupancy
_atom_site_symmetry_multiplicity
_atom_site_calc_flag
_atom_site_refinement_flags
C1 C 0.2356(15) 0.5138(8) 0.4862(5) 0.040(2) Uani 1 1 d .
C2 C 0.2055(15) 0.5230(10) 0.5397(5) 0.045(3) Uani 1 1 d .
H2 H 0.2369 0.5699 0.5465 0.054 Uiso 1 1 calc R
C3 C 0.1263(16) 0.4584(10) 0.5817(5) 0.049(3) Uani 1 1 d .
H3 H 0.1042 0.4622 0.6174 0.059 Uiso 1 1 calc R
C4 C 0.0802(14) 0.3882(10) 0.5704(5) 0.048(3) Uani 1 1 d .
H4 H 0.0305 0.3457 0.5996 0.057 Uiso 1 1 calc R
C5 C 0.1040(17) 0.3788(9) 0.5198(6) 0.050(3) Uani 1 1 d .
H5 H 0.0672 0.3331 0.5130 0.060 Uiso 1 1 calc R
C6 C 0.1885(14) 0.4426(9) 0.4775(5) 0.042(3) Uani 1 1 d .
C7 C 0.310(2) 0.3122(9) 0.4177(7) 0.058(4) Uani 1 1 d .
H7A H 0.4118 0.3266 0.4094 0.087 Uiso 1 1 calc R
H7B H 0.2918 0.2696 0.4020 0.087 Uiso 1 1 calc R
H7C H 0.2788 0.2924 0.4570 0.087 Uiso 1 1 calc R
C8 C 0.077(2) 0.3743(15) 0.3877(8) 0.070(5) Uani 1 1 d .
H8A H 0.0182 0.3550 0.4237 0.105 Uiso 1 1 calc R
H8B H 0.0767 0.3328 0.3694 0.105 Uiso 1 1 calc R
H8C H 0.0388 0.4244 0.3665 0.105 Uiso 1 1 calc R
C9 C 0.223(2) 0.3902(10) 0.3929(7) 0.064(4) Uani 1 1 d .
H9 H 0.2743 0.4146 0.3550 0.076 Uiso 1 1 calc R
C10 C 0.3106(15) 0.5261(7) 0.3973(5) 0.038(2) Uani 1 1 d .
C11 C 0.3851(14) 0.6449(8) 0.4247(5) 0.040(2) Uani 1 1 d .
H11 H 0.4315 0.6617 0.3858 0.048 Uiso 1 1 calc R
C12 C 0.2767(15) 0.7101(8) 0.4319(6) 0.044(3) Uani 1 1 d .
H12A H 0.2190 0.6916 0.4681 0.065 Uiso 1 1 calc R
H12B H 0.2145 0.7190 0.4048 0.065 Uiso 1 1 calc R
H12C H 0.3280 0.7609 0.4272 0.065 Uiso 1 1 calc R
C13 C 0.5058(18) 0.6375(10) 0.4587(6) 0.052(3) Uani 1 1 d .
H13A H 0.5558 0.6902 0.4492 0.079 Uiso 1 1 calc R
H13B H 0.5733 0.5972 0.4512 0.079 Uiso 1 1 calc R
H13C H 0.4642 0.6203 0.4973 0.079 Uiso 1 1 calc R
C14 C 0.6482(14) 0.6318(8) 0.2229(6) 0.041(3) Uani 1 1 d .
H14 H 0.6956 0.6426 0.2490 0.049 Uiso 1 1 calc R
C15 C 0.7193(14) 0.6505(8) 0.1675(5) 0.039(2) Uani 1 1 d .
H15 H 0.8124 0.6748 0.1568 0.046 Uiso 1 1 calc R
C16 C 0.6483(13) 0.6322(8) 0.1291(5) 0.038(2) Uani 1 1 d .
H16 H 0.6937 0.6440 0.0925 0.045 Uiso 1 1 calc R
C17 C 0.5100(12) 0.5965(7) 0.1460(4) 0.030(2) Uani 1 1 d .
C18 C 0.4445(12) 0.5795(7) 0.2012(5) 0.032(2) Uani 1 1 d .
H18 H 0.3519 0.5546 0.2128 0.039 Uiso 1 1 calc R
C19 C 0.4329(12) 0.5751(7) 0.1085(5) 0.034(2) Uani 1 1 d .
C20 C 0.3715(11) 0.5592(7) 0.0760(4) 0.029(2) Uani 1 1 d .
C21 C 0.3008(11) 0.5359(7) 0.0377(4) 0.0279(19) Uani 1 1 d .
C22 C 0.2942(14) 0.4525(7) 0.0394(4) 0.036(2) Uani 1 1 d .
H22 H 0.3318 0.4117 0.0663 0.043 Uiso 1 1 calc R
C23 C 0.2298(15) 0.4318(7) -0.0002(5) 0.038(2) Uani 1 1 d .
H23 H 0.2252 0.3772 -0.0004 0.045 Uiso 1 1 calc R
C24 C 0.1733(13) 0.4946(7) -0.0390(4) 0.033(2) Uani 1 1 d .
H24 H 0.1299 0.4828 -0.0657 0.040 Uiso 1 1 calc R
C25 C 0.1829(11) 0.5759(6) -0.0370(4) 0.0278(19) Uani 1 1 d .
C26 C 0.1211(12) 0.6421(7) -0.0768(4) 0.031(2) Uani 1 1 d .
C27 C 0.0671(12) 0.6942(7) -0.1092(4) 0.031(2) Uani 1 1 d .
C28 C 0.0637(13) 0.7934(7) -0.2004(4) 0.033(2) Uani 1 1 d .
H28 H 0.1576 0.7788 -0.2119 0.040 Uiso 1 1 calc R
C29 C -0.0030(12) 0.7566(7) -0.1460(4) 0.032(2) Uani 1 1 d .
C30 C -0.1438(13) 0.7783(9) -0.1290(5) 0.039(2) Uani 1 1 d .
H30 H -0.1928 0.7542 -0.0932 0.047 Uiso 1 1 calc R
C31 C -0.2082(14) 0.8370(9) -0.1673(5) 0.045(3) Uani 1 1 d .
H31 H -0.3004 0.8547 -0.1564 0.054 Uiso 1 1 calc R
C32 C -0.1398(13) 0.8696(8) -0.2205(5) 0.041(3) Uani 1 1 d .
H32 H -0.1882 0.9063 -0.2459 0.049 Uiso 1 1 calc R
C33 C 0.3597(19) 0.7723(11) -0.3429(6) 0.055(3) Uani 1 1 d .
H33A H 0.4063 0.8160 -0.3348 0.083 Uiso 1 1 calc R
H33B H 0.4179 0.7241 -0.3358 0.083 Uiso 1 1 calc R
H33C H 0.2654 0.7592 -0.3200 0.083 Uiso 1 1 calc R
C34 C 0.343(2) 0.7994(9) -0.4017(6) 0.051(3) Uani 1 1 d .
H34 H 0.4407 0.7987 -0.4230 0.061 Uiso 1 1 calc R
C35 C 0.245(2) 0.7416(10) -0.4173(7) 0.062(4) Uani 1 1 d .
H35A H 0.2792 0.6862 -0.4064 0.093 Uiso 1 1 calc R
H35B H 0.2479 0.7601 -0.4565 0.093 Uiso 1 1 calc R
H35C H 0.1470 0.7425 -0.3988 0.093 Uiso 1 1 calc R
C36 C 0.2034(14) 0.9306(7) -0.3960(4) 0.036(2) Uani 1 1 d .
C37 C 0.1011(14) 1.0715(8) -0.4193(5) 0.041(3) Uani 1 1 d .
H37 H 0.0554 1.0500 -0.3804 0.049 Uiso 1 1 calc R
C38 C 0.1982(17) 1.1457(9) -0.4250(6) 0.047(3) Uani 1 1 d .
H38A H 0.2775 1.1274 -0.4055 0.071 Uiso 1 1 calc R
H38B H 0.1426 1.1842 -0.4098 0.071 Uiso 1 1 calc R
H38C H 0.2358 1.1723 -0.4633 0.071 Uiso 1 1 calc R
C39 C -0.0218(15) 1.0946(10) -0.4530(6) 0.051(3) Uani 1 1 d .
H39A H 0.0188 1.1218 -0.4909 0.076 Uiso 1 1 calc R
H39B H -0.0859 1.1311 -0.4389 0.076 Uiso 1 1 calc R
H39C H -0.0752 1.0453 -0.4503 0.076 Uiso 1 1 calc R
C40 C 0.2625(13) 1.0061(8) -0.4856(5) 0.037(2) Uani 1 1 d .
C41 C 0.2796(16) 1.0664(10) -0.5372(5) 0.046(3) Uani 1 1 d .
H41 H 0.2372 1.1178 -0.5424 0.056 Uiso 1 1 calc R
C42 C 0.3643(15) 1.0447(11) -0.5803(5) 0.049(3) Uani 1 1 d .
H42 H 0.3756 1.0824 -0.6156 0.059 Uiso 1 1 calc R
C43 C 0.4324(16) 0.9702(11) -0.5735(5) 0.051(3) Uani 1 1 d .
H43 H 0.4919 0.9603 -0.6035 0.061 Uiso 1 1 calc R
C44 C 0.4130(15) 0.9082(10) -0.5210(5) 0.047(3) Uani 1 1 d .
H44 H 0.4537 0.8564 -0.5160 0.056 Uiso 1 1 calc R
C45 C 0.3292(15) 0.9299(9) -0.4778(5) 0.042(3) Uani 1 1 d .
C46 C 0.3687(16) 0.9438(9) -0.1343(6) 0.045(3) Uani 1 1 d .
H46A H 0.3625 0.9376 -0.1696 0.068 Uiso 1 1 calc R
H46B H 0.4560 0.9193 -0.1225 0.068 Uiso 1 1 calc R
H46C H 0.3708 1.0016 -0.1373 0.068 Uiso 1 1 calc R
C47 C 0.0940(16) 0.9396(10) -0.1060(7) 0.054(3) Uani 1 1 d .
H47A H 0.0958 0.9968 -0.1074 0.081 Uiso 1 1 calc R
H47B H 0.0160 0.9103 -0.0777 0.081 Uiso 1 1 calc R
H47C H 0.0792 0.9355 -0.1410 0.081 Uiso 1 1 calc R
C48 C 0.2394(14) 0.9015(7) -0.0931(5) 0.038(2) Uani 1 1 d .
H48 H 0.2357 0.8436 -0.0928 0.046 Uiso 1 1 calc R
C49 C 0.2599(10) 0.8321(6) 0.0057(5) 0.0277(19) Uani 1 1 d .
C50 C 0.2726(13) 0.7938(7) 0.1068(5) 0.035(2) Uani 1 1 d .
H50 H 0.2698 0.7380 0.1031 0.042 Uiso 1 1 calc R
C51 C 0.1330(17) 0.8024(9) 0.1458(5) 0.047(3) Uani 1 1 d .
H51A H 0.1347 0.8556 0.1516 0.070 Uiso 1 1 calc R
H51B H 0.1273 0.7597 0.1804 0.070 Uiso 1 1 calc R
H51C H 0.0498 0.7974 0.1296 0.070 Uiso 1 1 calc R
C52 C 0.4112(15) 0.8029(9) 0.1282(6) 0.046(3) Uani 1 1 d .
H52A H 0.4936 0.7921 0.1037 0.069 Uiso 1 1 calc R
H52B H 0.4071 0.7642 0.1643 0.069 Uiso 1 1 calc R
H52C H 0.4204 0.8583 0.1300 0.069 Uiso 1 1 calc R
C53 C 0.2791(12) 0.9390(7) 0.0375(5) 0.034(2) Uani 1 1 d .
C54 C 0.2644(13) 0.9708(8) -0.0182(6) 0.039(2) Uani 1 1 d .
C55 C 0.2648(15) 1.0548(8) -0.0446(6) 0.043(3) Uani 1 1 d .
H55 H 0.2536 1.0750 -0.0813 0.051 Uiso 1 1 calc R
C56 C 0.2821(17) 1.1079(8) -0.0150(6) 0.049(3) Uani 1 1 d .
H56 H 0.2828 1.1648 -0.0319 0.059 Uiso 1 1 calc R
C57 C 0.2992(16) 1.0762(8) 0.0421(6) 0.045(3) Uani 1 1 d .
H57 H 0.3105 1.1128 0.0617 0.054 Uiso 1 1 calc R
C58 C 0.2990(14) 0.9930(9) 0.0675(6) 0.043(3) Uani 1 1 d .
H58 H 0.3119 0.9725 0.1040 0.052 Uiso 1 1 calc R
N1 N 0.3105(11) 0.5633(7) 0.4367(4) 0.0337(19) Uani 1 1 d .
N2 N 0.2380(13) 0.4525(7) 0.4210(4) 0.041(2) Uani 1 1 d .
N3 N 0.5124(11) 0.5984(6) 0.2380(4) 0.0336(19) Uani 1 1 d .
N4 N 0.2454(8) 0.5960(5) -0.0001(3) 0.0222(15) Uani 1 1 d .
N5 N 0.2750(11) 0.8543(6) 0.0504(4) 0.0330(19) Uani 1 1 d .
N6 N 0.2526(11) 0.9019(6) -0.0357(4) 0.0349(19) Uani 1 1 d .
N7 N -0.0021(11) 0.8491(6) -0.2368(4) 0.0343(19) Uani 1 1 d .
N8 N 0.2905(11) 0.8860(7) -0.4232(4) 0.037(2) Uani 1 1 d .
N9 N 0.1876(11) 1.0041(6) -0.4331(4) 0.0337(19) Uani 1 1 d .
Br1 Br 0.61260(17) 0.47586(9) 0.34530(6) 0.0483(3) Uani 1 1 d .
Br2 Br 0.21279(17) 0.65671(11) 0.29803(6) 0.0538(4) Uani 1 1 d .
Br3 Br 0.50465(13) 0.73447(8) -0.04256(6) 0.0419(3) Uani 1 1 d .
Br4 Br -0.00511(12) 0.71081(8) 0.04255(5) 0.0375(3) Uani 1 1 d .
Br5 Br 0.29381(16) 0.96328(9) -0.29192(5) 0.0443(3) Uani 1 1 d .
Br6 Br -0.08857(16) 0.83525(9) -0.34832(6) 0.0467(3) Uani 1 1 d .
Pd1 Pd 0.41112(10) 0.56366(5) 0.32047(3) 0.0342(2) Uani 1 1 d .
Pd2 Pd 0.25094(7) 0.71877(4) 0.00213(3) 0.0258(2) Uani 1 1 d .
Pd3 Pd 0.10432(10) 0.89487(5) -0.31895(3) 0.0339(2) Uani 1 1 d .
Cl3 Cl 0.4705(6) 0.7837(3) 0.7855(3) 0.0827(14) Uani 1 1 d D
Cl1 Cl 0.6784(6) 0.6533(4) 0.8032(3) 0.0908(15) Uani 1 1 d D
Cl2 Cl 0.3757(7) 0.6136(4) 0.8079(3) 0.0951(17) Uani 1 1 d D
C99 C 0.4975(9) 0.6795(5) 0.8224(6) 0.083(6) Uani 1 1 d D
H99 H 0.4785 0.6728 0.8621 0.100 Uiso 1 1 calc R
Cl4 Cl 0.9748(7) 0.3616(3) 0.2638(2) 0.0788(12) Uani 1 1 d .
Cl6 Cl 1.0211(7) 0.5348(4) 0.2564(3) 0.0879(14) Uani 1 1 d .
Cl5 Cl 0.9955(8) 0.4923(6) 0.1615(3) 0.112(2) Uani 1 1 d .
C98 C 0.923(3) 0.4628(16) 0.2317(11) 0.085(6) Uani 1 1 d U
H98 H 0.8177 0.4686 0.2385 0.102 Uiso 1 1 calc R
Cl7 Cl 0.2280(7) 0.1587(3) 0.7943(2) 0.0812(14) Uani 1 1 d D
Cl8 Cl 0.2464(10) 0.2592(5) 0.6773(3) 0.108(2) Uani 1 1 d DU
Cl9 Cl 0.4923(14) 0.1887(9) 0.7235(6) 0.154(4) Uani 1 1 d DU
C97 C 0.3049(14) 0.1723(9) 0.7250(4) 0.094(7) Uani 1 1 d DU
H97 H 0.2893 0.1220 0.7152 0.112 Uiso 1 1 calc R
Cl10 Cl 0.6335(10) 0.0578(6) 0.7800(4) 0.114(2) Uani 1 1 d DU
Cl11 Cl 0.7335(10) 0.0751(6) 0.6673(3) 0.113(2) Uani 1 1 d DU
Cl12 Cl 0.9385(13) 0.0893(8) 0.7333(5) 0.146(3) Uani 1 1 d DU
C96 C 0.7595(13) 0.1125(11) 0.7219(5) 0.110(9) Uani 1 1 d DU
H96 H 0.7448 0.1722 0.7126 0.132 Uiso 1 1 calc R

loop_
_atom_site_aniso_label
_atom_site_aniso_U_11
_atom_site_aniso_U_22
_atom_site_aniso_U_33
_atom_site_aniso_U_23
_atom_site_aniso_U_13
_atom_site_aniso_U_12
C1 0.045(6) 0.046(7) 0.029(5) -0.009(5) -0.015(5) 0.006(5)
C2 0.047(7) 0.062(8) 0.026(5) -0.010(5) -0.014(5) 0.014(6)
C3 0.044(7) 0.066(9) 0.030(6) -0.003(6) -0.009(5) 0.008(6)
C4 0.035(6) 0.064(9) 0.029(6) 0.009(5) -0.009(5) 0.005(5)
C5 0.056(8) 0.048(7) 0.040(7) 0.003(5) -0.026(6) 0.004(6)
C6 0.042(6) 0.046(7) 0.033(6) -0.005(5) -0.006(5) 0.006(5)
C7 0.080(11) 0.030(6) 0.060(9) -0.009(6) -0.009(8) 0.004(6)
C8 0.062(10) 0.090(14) 0.062(10) -0.026(9) -0.013(8) -0.005(9)
C9 0.106(14) 0.041(7) 0.045(7) -0.009(6) -0.024(8) 0.008(8)
C10 0.057(7) 0.032(5) 0.024(5) -0.007(4) -0.008(5) 0.005(5)
C11 0.044(6) 0.045(6) 0.031(5) -0.010(5) -0.010(5) 0.010(5)
C12 0.043(6) 0.043(7) 0.052(7) -0.020(6) -0.016(5) 0.003(5)
C13 0.061(8) 0.051(8) 0.046(7) -0.012(6) -0.017(6) 0.002(6)
C14 0.040(6) 0.041(6) 0.043(6) -0.012(5) -0.012(5) -0.002(5)
C15 0.038(6) 0.046(6) 0.031(5) -0.008(5) -0.008(4) -0.007(5)
C16 0.039(6) 0.050(7) 0.026(5) -0.013(5) -0.008(4) -0.002(5)
C17 0.034(5) 0.034(5) 0.026(5) -0.010(4) -0.012(4) 0.001(4)
C18 0.035(5) 0.035(5) 0.030(5) -0.007(4) -0.016(4) 0.001(4)
C19 0.032(5) 0.037(6) 0.032(5) -0.006(4) -0.013(4) 0.003(4)
C20 0.028(5) 0.032(5) 0.025(5) -0.003(4) -0.011(4) 0.006(4)
C21 0.028(4) 0.032(5) 0.027(5) -0.008(4) -0.014(4) 0.004(4)
C22 0.050(6) 0.034(5) 0.024(5) -0.006(4) -0.018(4) 0.008(5)
C23 0.053(7) 0.027(5) 0.033(5) -0.006(4) -0.014(5) 0.002(5)
C24 0.047(6) 0.031(5) 0.021(4) -0.003(4) -0.009(4) -0.001(4)
C25 0.028(4) 0.025(5) 0.028(5) -0.002(4) -0.009(4) -0.001(4)
C26 0.037(5) 0.034(5) 0.023(4) -0.006(4) -0.010(4) 0.005(4)
C27 0.031(5) 0.031(5) 0.027(5) -0.007(4) -0.003(4) -0.002(4)
C28 0.040(6) 0.030(5) 0.027(5) -0.001(4) -0.010(4) 0.005(4)
C29 0.031(5) 0.039(6) 0.025(5) -0.006(4) -0.007(4) 0.003(4)
C30 0.036(6) 0.055(7) 0.021(5) -0.006(5) -0.004(4) 0.004(5)
C31 0.034(6) 0.056(8) 0.039(6) -0.005(5) -0.010(5) 0.012(5)
C32 0.034(6) 0.046(7) 0.039(6) -0.004(5) -0.014(5) 0.012(5)
C33 0.066(9) 0.060(9) 0.038(7) -0.010(6) -0.019(6) 0.013(7)
C34 0.079(10) 0.037(6) 0.039(6) -0.009(5) -0.023(6) 0.014(6)
C35 0.088(12) 0.047(8) 0.054(8) -0.018(7) -0.015(8) 0.007(8)
C36 0.046(6) 0.034(5) 0.025(5) -0.002(4) -0.011(4) -0.004(5)
C37 0.043(6) 0.045(7) 0.036(6) -0.009(5) -0.016(5) 0.008(5)
C38 0.062(8) 0.039(6) 0.041(6) -0.009(5) -0.017(6) 0.005(6)
C39 0.038(6) 0.065(9) 0.051(7) -0.012(6) -0.022(6) 0.006(6)
C40 0.036(5) 0.041(6) 0.034(6) -0.008(5) -0.013(5) -0.003(5)
C41 0.047(7) 0.053(7) 0.030(6) 0.004(5) -0.013(5) -0.009(6)
C42 0.042(7) 0.075(10) 0.030(6) -0.009(6) -0.016(5) -0.005(6)
C43 0.048(7) 0.080(10) 0.027(6) -0.016(6) -0.016(5) 0.000(7)
C44 0.046(7) 0.066(9) 0.031(6) -0.018(6) -0.009(5) 0.009(6)
C45 0.052(7) 0.048(7) 0.027(5) -0.008(5) -0.018(5) 0.003(5)
C46 0.051(7) 0.041(6) 0.043(6) -0.010(5) -0.012(6) 0.007(5)
C47 0.044(7) 0.050(8) 0.066(9) -0.006(7) -0.025(7) -0.003(6)
C48 0.043(6) 0.032(5) 0.042(6) -0.009(5) -0.020(5) 0.000(4)
C49 0.018(4) 0.024(4) 0.038(5) -0.006(4) -0.003(4) 0.002(3)
C50 0.039(6) 0.030(5) 0.033(5) -0.006(4) -0.007(4) 0.004(4)
C51 0.059(8) 0.049(7) 0.027(5) -0.007(5) -0.002(5) -0.008(6)
C52 0.046(7) 0.047(7) 0.048(7) -0.013(6) -0.018(6) 0.001(5)
C53 0.032(5) 0.028(5) 0.044(6) -0.014(4) -0.004(4) -0.003(4)
C54 0.030(5) 0.036(6) 0.050(7) -0.012(5) -0.005(5) 0.002(4)
C55 0.044(6) 0.031(6) 0.048(7) -0.004(5) -0.006(5) 0.004(5)
C56 0.061(8) 0.022(5) 0.057(8) -0.010(5) 0.009(6) 0.000(5)
C57 0.054(7) 0.038(6) 0.050(7) -0.023(5) -0.005(6) -0.005(5)
C58 0.043(6) 0.044(7) 0.047(7) -0.022(6) -0.004(5) -0.002(5)
N1 0.037(5) 0.043(5) 0.020(4) -0.006(4) -0.010(3) 0.004(4)
N2 0.056(6) 0.038(5) 0.025(4) 0.001(4) -0.011(4) -0.001(4)
N3 0.035(5) 0.040(5) 0.029(4) -0.011(4) -0.014(4) 0.001(4)
N4 0.021(3) 0.027(4) 0.017(3) -0.005(3) -0.003(3) -0.004(3)
N5 0.043(5) 0.023(4) 0.031(4) -0.005(3) -0.006(4) -0.006(3)
N6 0.040(5) 0.028(4) 0.036(5) -0.008(4) -0.007(4) -0.001(4)
N7 0.041(5) 0.043(5) 0.017(4) -0.006(3) -0.006(3) 0.007(4)
N8 0.039(5) 0.038(5) 0.033(5) -0.009(4) -0.010(4) 0.005(4)
N9 0.035(5) 0.039(5) 0.025(4) -0.004(4) -0.008(4) 0.000(4)
Br1 0.0544(8) 0.0509(8) 0.0392(6) -0.0072(5) -0.0200(6) 0.0093(6)
Br2 0.0496(8) 0.0662(9) 0.0341(6) 0.0008(6) -0.0069(5) 0.0128(6)
Br3 0.0281(5) 0.0342(6) 0.0572(7) -0.0082(5) -0.0008(5) -0.0003(4)
Br4 0.0278(5) 0.0425(6) 0.0433(6) -0.0161(5) -0.0031(4) -0.0035(4)
Br5 0.0531(7) 0.0471(7) 0.0315(6) -0.0080(5) -0.0114(5) -0.0027(5)
Br6 0.0530(7) 0.0489(7) 0.0405(6) -0.0093(5) -0.0224(6) 0.0033(6)
Pd1 0.0431(4) 0.0351(4) 0.0234(4) -0.0047(3) -0.0110(3) 0.0013(3)
Pd2 0.0250(4) 0.0248(4) 0.0272(4) -0.0056(3) -0.0077(3) -0.0001(2)
Pd3 0.0436(5) 0.0339(4) 0.0219(4) -0.0030(3) -0.0099(3) 0.0043(3)
Cl3 0.084(3) 0.070(3) 0.104(4) -0.027(3) -0.043(3) 0.015(2)
Cl1 0.077(3) 0.084(3) 0.115(4) -0.027(3) -0.033(3) 0.016(3)
Cl2 0.081(3) 0.084(4) 0.125(5) -0.035(3) -0.023(3) 0.004(3)
C99 0.074(12) 0.063(11) 0.109(17) -0.033(11) 0.006(12) -0.006(9)
Cl4 0.094(3) 0.071(3) 0.073(3) -0.019(2) -0.028(2) 0.007(2)
Cl6 0.091(4) 0.090(4) 0.089(3) -0.033(3) -0.022(3) 0.002(3)
Cl5 0.100(4) 0.154(7) 0.072(3) -0.015(4) -0.028(3) 0.029(4)
C98 0.086(9) 0.089(9) 0.083(8) -0.028(7) -0.018(7) 0.003(7)
Cl7 0.108(4) 0.065(3) 0.057(2) -0.0071(19) 0.004(2) -0.002(2)
Cl8 0.122(4) 0.107(4) 0.098(3) -0.027(3) -0.032(3) -0.003(3)
Cl9 0.152(5) 0.159(5) 0.151(5) -0.046(4) -0.029(4) 0.001(4)
C97 0.107(10) 0.088(9) 0.084(9) -0.026(7) -0.013(7) 0.003(7)
Cl10 0.116(4) 0.120(4) 0.105(4) -0.037(3) -0.010(3) 0.003(3)
Cl11 0.121(4) 0.124(4) 0.098(3) -0.038(3) -0.022(3) 0.008(3)
Cl12 0.139(5) 0.152(5) 0.153(5) -0.050(4) -0.035(4) -0.004(4)
C96 0.113(11) 0.111(11) 0.106(11) -0.035(8) -0.019(7) 0.001(7)

loop_
_atom_type_symbol
_atom_type_description
_atom_type_scat_dispersion_real
_atom_type_scat_dispersion_imag
_atom_type_scat_source
C C 0.0181 0.0091 'International Tables Vol C Tables 4.2.6.8 and 6.1.1.4'
H H 0.0000 0.0000 'International Tables Vol C Tables 4.2.6.8 and 6.1.1.4'
N N 0.0311 0.0180 'International Tables Vol C Tables 4.2.6.8 and 6.1.1.4'
Br Br -0.6763 1.2805 'International Tables Vol C Tables 4.2.6.8 and 6.1.1.4'
Pd Pd 0.1215 3.9337 'International Tables Vol C Tables 4.2.6.8 and 6.1.1.4'
Cl Cl 0.3639 0.7018 'International Tables Vol C Tables 4.2.6.8 and 6.1.1.4'

loop_
_geom_angle_atom_site_label_1
_geom_angle_atom_site_label_2
_geom_angle_atom_site_label_3
_geom_angle
N1 C1 C6 107.5(11)
N1 C1 C2 132.5(13)
C6 C1 C2 120.0(13)
C3 C2 C1 117.2(14)
C2 C3 C4 120.4(13)
C5 C4 C3 123.6(13)
C4 C5 C6 116.1(15)
C1 C6 N2 105.7(11)
C1 C6 C5 122.5(13)
N2 C6 C5 131.8(14)
C8 C9 N2 114.7(17)
C8 C9 C7 115.7(17)
N2 C9 C7 109.6(14)
N2 C10 N1 107.9(10)
N2 C10 Pd1 123.9(9)
N1 C10 Pd1 128.0(9)
N1 C11 C12 111.0(11)
N1 C11 C13 110.6(11)
C12 C11 C13 113.3(11)
N3 C14 C15 120.2(12)
C16 C15 C14 119.3(11)
C17 C16 C15 119.1(10)
C16 C17 C18 119.2(10)
C16 C17 C19 121.5(10)
C18 C17 C19 119.3(10)
N3 C18 C17 121.4(11)
C20 C19 C17 177.9(13)
C19 C20 C21 177.0(12)
N4 C21 C22 122.0(9)
N4 C21 C20 118.1(9)
C22 C21 C20 119.9(9)
C23 C22 C21 118.8(10)
C24 C23 C22 118.6(11)
C23 C24 C25 118.7(10)
N4 C25 C24 123.0(9)
N4 C25 C26 117.8(9)
C24 C25 C26 119.2(10)
C27 C26 C25 177.7(12)
C26 C27 C29 177.3(12)
N7 C28 C29 122.5(11)
C30 C29 C28 118.6(10)
C30 C29 C27 120.3(10)
C28 C29 C27 121.0(10)
C31 C30 C29 117.6(11)
C32 C31 C30 121.5(11)
N7 C32 C31 120.8(11)
C33 C34 N8 115.9(12)
C33 C34 C35 114.4(14)
N8 C34 C35 106.8(12)
N9 C36 N8 106.8(10)
N9 C36 Pd3 125.2(9)
N8 C36 Pd3 127.9(9)
N9 C37 C38 111.2(11)
N9 C37 C39 111.1(11)
C38 C37 C39 112.7(12)
C45 C40 C41 122.0(13)
C45 C40 N9 105.2(10)
C41 C40 N9 132.8(13)
C42 C41 C40 115.6(14)
C43 C42 C41 123.4(13)
C42 C43 C44 120.9(13)
C45 C44 C43 115.8(14)
N8 C45 C44 130.7(13)
N8 C45 C40 107.0(11)
C44 C45 C40 122.2(12)
C46 C48 N6 111.2(10)
C46 C48 C47 113.8(11)
N6 C48 C47 108.0(11)
N6 C49 N5 107.4(9)
N6 C49 Pd2 126.5(8)
N5 C49 Pd2 126.1(8)
N5 C50 C52 110.8(10)
N5 C50 C51 110.1(10)
C52 C50 C51 113.5(11)
N5 C53 C58 133.0(12)
N5 C53 C54 106.9(10)
C58 C53 C54 120.0(12)
C55 C54 N6 132.8(13)
C55 C54 C53 121.9(12)
N6 C54 C53 105.3(10)
C56 C55 C54 118.1(13)
C55 C56 C57 120.7(12)
C58 C57 C56 120.5(11)
C57 C58 C53 118.7(13)
C10 N1 C1 109.8(11)
C10 N1 C11 121.8(10)
C1 N1 C11 128.4(10)
C10 N2 C6 109.1(11)
C10 N2 C9 124.9(11)
C6 N2 C9 125.8(12)
C14 N3 C18 120.7(11)
C14 N3 Pd1 120.6(8)
C18 N3 Pd1 118.5(8)
C25 N4 C21 119.0(9)
C25 N4 Pd2 121.1(7)
C21 N4 Pd2 119.8(6)
C49 N5 C53 110.0(9)
C49 N5 C50 123.8(9)
C53 N5 C50 126.0(10)
C49 N6 C54 110.4(10)
C49 N6 C48 122.5(9)
C54 N6 C48 127.0(10)
C28 N7 C32 119.0(10)
C28 N7 Pd3 119.0(8)
C32 N7 Pd3 121.9(8)
C36 N8 C45 110.8(10)
C36 N8 C34 129.2(11)
C45 N8 C34 120.0(11)
C36 N9 C40 110.2(10)
C36 N9 C37 123.5(10)
C40 N9 C37 126.3(10)
C10 Pd1 N3 176.9(5)
C10 Pd1 Br1 90.3(4)
N3 Pd1 Br1 89.7(3)
C10 Pd1 Br2 88.8(4)
N3 Pd1 Br2 91.4(3)
Br1 Pd1 Br2 176.97(7)
C49 Pd2 N4 178.4(4)
C49 Pd2 Br4 88.5(3)
N4 Pd2 Br4 92.2(2)
C49 Pd2 Br3 89.4(3)
N4 Pd2 Br3 90.0(2)
Br4 Pd2 Br3 176.52(5)
C36 Pd3 N7 176.5(4)
C36 Pd3 Br6 88.1(3)
N7 Pd3 Br6 89.9(3)
C36 Pd3 Br5 90.9(3)
N7 Pd3 Br5 91.3(3)
Br6 Pd3 Br5 176.55(6)
Cl1 C99 Cl3 110.0(6)
Cl1 C99 Cl2 109.7(7)
Cl3 C99 Cl2 109.4(7)
Cl5 C98 Cl4 109.8(15)
Cl5 C98 Cl6 102.4(14)
Cl4 C98 Cl6 107.7(14)
Cl8 C97 Cl7 114.9(7)
Cl8 C97 Cl9 107.5(10)
Cl7 C97 Cl9 103.0(8)
Cl10 C96 Cl12 110.2(10)
Cl10 C96 Cl11 106.7(8)
Cl12 C96 Cl11 106.8(9)

loop_
_geom_bond_atom_site_label_1
_geom_bond_atom_site_label_2
_geom_bond_distance
C1 N1 1.377(17)
C1 C6 1.39(2)
C1 C2 1.416(17)
C2 C3 1.40(2)
C3 C4 1.40(2)
C4 C5 1.34(2)
C5 C6 1.42(2)
C6 N2 1.414(17)
C7 C9 1.56(2)
C8 C9 1.43(3)
C9 N2 1.47(2)
C10 N2 1.350(17)
C10 N1 1.350(15)
C10 Pd1 1.959(12)
C11 N1 1.483(18)
C11 C12 1.515(18)
C11 C13 1.52(2)
C14 N3 1.343(17)
C14 C15 1.413(18)
C15 C16 1.393(16)
C16 C17 1.379(17)
C17 C18 1.396(16)
C17 C19 1.433(15)
C18 N3 1.343(14)
C19 C20 1.190(17)
C20 C21 1.430(14)
C21 N4 1.344(13)
C21 C22 1.404(16)
C22 C23 1.402(16)
C23 C24 1.387(16)
C24 C25 1.401(15)
C25 N4 1.329(13)
C25 C26 1.457(14)
C26 C27 1.187(16)
C27 C29 1.423(16)
C28 N7 1.336(14)
C28 C29 1.392(16)
C29 C30 1.391(16)
C30 C31 1.383(18)
C31 C32 1.361(19)
C32 N7 1.354(16)
C33 C34 1.480(19)
C34 N8 1.509(16)
C34 C35 1.54(2)
C36 N9 1.345(15)
C36 N8 1.353(17)
C36 Pd3 1.959(11)
C37 N9 1.482(17)
C37 C38 1.52(2)
C37 C39 1.530(17)
C40 C45 1.396(19)
C40 C41 1.397(17)
C40 N9 1.406(16)
C41 C42 1.39(2)
C42 C43 1.38(2)
C43 C44 1.43(2)
C44 C45 1.390(19)
C45 N8 1.368(17)
C46 C48 1.495(19)
C47 C48 1.536(18)
C48 N6 1.510(16)
C49 N6 1.343(14)
C49 N5 1.348(15)
C49 Pd2 1.955(10)
C50 N5 1.502(14)
C50 C52 1.519(18)
C50 C51 1.538(18)
C53 N5 1.372(14)
C53 C58 1.402(17)
C53 C54 1.404(19)
C54 C55 1.379(18)
C54 N6 1.388(16)
C55 C56 1.37(2)
C56 C57 1.44(2)
C57 C58 1.36(2)
N3 Pd1 2.086(10)
N4 Pd2 2.101(8)
N7 Pd3 2.097(9)
Br1 Pd1 2.4250(16)
Br2 Pd1 2.4378(17)
Br3 Pd2 2.4309(13)
Br4 Pd2 2.4265(13)
Br5 Pd3 2.4418(16)
Br6 Pd3 2.4184(16)
Cl3 C99 1.771(8)
Cl1 C99 1.764(8)
Cl2 C99 1.771(8)
Cl4 C98 1.76(3)
Cl6 C98 1.86(3)
Cl5 C98 1.74(3)
Cl7 C97 1.758(8)
Cl8 C97 1.755(8)
Cl9 C97 1.769(8)
Cl10 C96 1.758(8)
Cl11 C96 1.764(8)
Cl12 C96 1.762(8)
